data_9012919
loop_
_publ_author_name
'Olijnyk, H.'
'Sikka, S. K.'
'Holzapfel, W. B.'

_publ_section_title
;
 Structural phase transitions in Si and Ge under pressures up to 50 GPa
 Sample: at P = 43 GPa
 Note: phase VII, structure stable above 43 GPa
;
_journal_name_full 'Physics Letters'
_journal_page_first 137
_journal_page_last 140
_journal_paper_doi 10.1016/0375-9601(84)90219-6
_journal_volume 103A
_journal_year 1984
_chemical_compound_source Synthetic
_chemical_formula_sum Si
_chemical_name_common Silicon
_chemical_name_mineral Silicon
_space_group_IT_number 194
_symmetry_space_group_name_Hall '-P 6c 2c'
_symmetry_space_group_name_H-M 'P 63/m m c'
_cell_angle_alpha 90
_cell_angle_beta 90
_cell_angle_gamma 120
_cell_length_a 2.444
_cell_length_b 2.444
_cell_length_c 4.152
_cell_formula_units_Z 2
_cell_volume 21.478
_database_code_amcsd 0015304
_diffrn_ambient_pressure 4.3e+07
_exptl_crystal_density_diffrn 4.343
_cod_database_code 9012919

loop_
_space_group_symop_operation_xyz
x,y,z
-x,-x+y,1/2+z
x,x-y,1/2-z
-x+y,-x,1/2-z
x-y,x,1/2+z
-y,-x,z
y,x,-z
y,-x+y,-z
-y,x-y,z
x-y,-y,1/2+z
-x+y,y,1/2-z
x,y,1/2-z
-x,-y,1/2+z
x,x-y,z
-x,-x+y,-z
x-y,x,-z
-x+y,-x,z
y,x,1/2+z
-y,-x,1/2-z
-y,x-y,1/2-z
y,-x+y,1/2+z
-x+y,y,z
x-y,-y,-z
-x,-y,-z

loop_
_atom_site_label
_atom_site_fract_x
_atom_site_fract_y
_atom_site_fract_z
Si 0.33333 0.66667 0.25000

loop_
_cod_related_entry_id
_cod_related_entry_database
_cod_related_entry_code
1 AMCSD 0015304
